data_7108327
loop_
_publ_author_name
'Evamarie Hey-Hawkins'
'Peter Lonnecke'
'Anika Kreienbrink'
'Matthias Findeisen'

_publ_section_title
;
 Endocyclic P-P bond cleavage in carbaborane-substituted 1,2-diphosphetane
 -- A new route to secondary phosphinocarbaboranes
;
_journal_name_full Chem.Commun.
_journal_page_first 9385
_journal_paper_doi 10.1039/c2cc34860h
_journal_volume 48
_journal_year 2012
_chemical_formula_sum 'C18 H37 B10 N P2'
_chemical_formula_weight 437.53
_space_group_IT_number 61
_symmetry_cell_setting orthorhombic
_symmetry_space_group_name_Hall '-P 2ac 2ab'
_symmetry_space_group_name_H-M 'P b c a'
_atom_sites_solution_hydrogens geom
_atom_sites_solution_primary direct
_atom_sites_solution_secondary difmap
_audit_conform_dict_location ftp://ftp.iucr.org/pub/cif_core.dic
_audit_conform_dict_name cif_core.dic
_audit_conform_dict_version 2.4
_audit_creation_date 2012-07-05T11:32:17-00:00
_audit_creation_method 'WinGX routine CIF_UPDATE'
_cell_angle_alpha 90
_cell_angle_beta 90
_cell_angle_gamma 90
_cell_formula_units_Z 8
_cell_length_a 11.8524(8)
_cell_length_b 19.2981(11)
_cell_length_c 21.5647(16)
_cell_measurement_reflns_used 1025
_cell_measurement_temperature 130(2)
_cell_measurement_theta_max 26.5823
_cell_measurement_theta_min 2.8272
_cell_volume 4932.5(6)
_computing_cell_refinement
;
CrysAlisPro, Agilent Technologies,
Version 1.171.35.21 (release 20-01-2012 CrysAlis171 .NET)
(compiled Jan 23 2012,18:06:46)
;
_computing_data_collection
;
CrysAlisPro, Agilent Technologies,
Version 1.171.35.21 (release 20-01-2012 CrysAlis171 .NET)
(compiled Jan 23 2012,18:06:46)
;
_computing_data_reduction
;
CrysAlisPro, Agilent Technologies,
Version 1.171.35.21 (release 20-01-2012 CrysAlis171 .NET)
(compiled Jan 23 2012,18:06:46)
;
_computing_molecular_graphics
;
ORTEP3 for Windows
L. J. Farrugia, J. Appl. Crystallogr. 1997, 30, 565.
;
_computing_publication_material
;
WINGX
L.J. Farrugia,
J. Appl. Cryst., 1999, 32, 837-838.
;
_computing_structure_refinement 'SHELXL-97 (Sheldrick, 2008)'
_computing_structure_solution
;
SIR92
A. Altomare, G. Cascarano, C. Giacovazzo and A. Guagliardi,
J. Appl. Crystallogr. 1993, 26, 343-350.
;
_diffrn_ambient_temperature 130(2)
_diffrn_detector_area_resol_mean 16.356
_diffrn_measured_fraction_theta_full 0.998
_diffrn_measured_fraction_theta_max 0.998
_diffrn_measurement_device_type 'Xcalibur, Sapphire3, Gemini'
_diffrn_measurement_method '\w scans'
_diffrn_orient_matrix_UB_11 0.020173
_diffrn_orient_matrix_UB_12 -0.0335503
_diffrn_orient_matrix_UB_13 -0.0075519
_diffrn_orient_matrix_UB_21 0.0489114
_diffrn_orient_matrix_UB_22 0.0148842
_diffrn_orient_matrix_UB_23 -0.0134921
_diffrn_orient_matrix_UB_31 0.027977
_diffrn_orient_matrix_UB_32 -0.0018068
_diffrn_orient_matrix_UB_33 0.0290346
_diffrn_radiation_monochromator graphite
_diffrn_radiation_type MoK\a
_diffrn_radiation_wavelength 0.71073
_diffrn_reflns_av_R_equivalents 0.272
_diffrn_reflns_av_unetI/netI 0.1633
_diffrn_reflns_limit_h_max 12
_diffrn_reflns_limit_h_min -13
_diffrn_reflns_limit_k_max 21
_diffrn_reflns_limit_k_min -21
_diffrn_reflns_limit_l_max 23
_diffrn_reflns_limit_l_min -23
_diffrn_reflns_number 28712
_diffrn_reflns_theta_full 23.26
_diffrn_reflns_theta_max 23.26
_diffrn_reflns_theta_min 2.83
_exptl_absorpt_coefficient_mu 0.184
_exptl_absorpt_correction_T_max 1
_exptl_absorpt_correction_T_min 0.9701
_exptl_absorpt_correction_type multi-scan
_exptl_absorpt_process_details
;
CrysAlisPro, Agilent Technologies,
Version 1.171.35.21 (release 20-01-2012 CrysAlis171 .NET)
(compiled Jan 23 2012,18:06:46)
Empirical absorption correction using spherical harmonics,
implemented in SCALE3 ABSPACK scaling algorithm.
;
_exptl_crystal_colour colorless
_exptl_crystal_density_diffrn 1.178
_exptl_crystal_density_method 'not measured'
_exptl_crystal_description 'small needles'
_exptl_crystal_F_000 1856
_exptl_crystal_size_max 0.2
_exptl_crystal_size_mid 0.07
_exptl_crystal_size_min 0.01
_refine_diff_density_max 0.701
_refine_diff_density_min -0.291
_refine_diff_density_rms 0.072
_refine_ls_extinction_method none
_refine_ls_goodness_of_fit_ref 1.007
_refine_ls_hydrogen_treatment constr
_refine_ls_matrix_type full
_refine_ls_number_parameters 286
_refine_ls_number_reflns 3533
_refine_ls_number_restraints 0
_refine_ls_restrained_S_all 1.007
_refine_ls_R_factor_all 0.1788
_refine_ls_R_factor_gt 0.0759
_refine_ls_shift/su_max 0
_refine_ls_shift/su_mean 0
_refine_ls_structure_factor_coef Fsqd
_refine_ls_weighting_details 'calc w=1/[\s^2^(Fo^2^)+(0.0753P)^2^+0.0000P] where P=(Fo^2^+2Fc^2^)/3'
_refine_ls_weighting_scheme calc
_refine_ls_wR_factor_gt 0.1504
_refine_ls_wR_factor_ref 0.1942
_reflns_number_gt 1734
_reflns_number_total 3533
_reflns_threshold_expression >2\s(I)
_cod_data_source_file c2cc34860h.txt
_cod_data_source_block x1598fin
_cod_original_sg_symbol_H-M Pbca
_cod_database_code 7108327

loop_
_symmetry_equiv_pos_as_xyz
'x, y, z'
'-x+1/2, -y, z+1/2'
'-x, y+1/2, -z+1/2'
'x+1/2, -y+1/2, -z'
'-x, -y, -z'
'x-1/2, y, -z-1/2'
'x, -y-1/2, z-1/2'
'-x-1/2, y-1/2, z'

loop_
_atom_site_label
_atom_site_type_symbol
_atom_site_fract_x
_atom_site_fract_y
_atom_site_fract_z
_atom_site_U_iso_or_equiv
_atom_site_adp_type
_atom_site_occupancy
_atom_site_symmetry_multiplicity
_atom_site_calc_flag
_atom_site_refinement_flags
P1 P 0.43296(13) 0.02668(8) 0.65289(7) 0.0310(5) Uani 1 1 d .
P2 P 0.28158(13) 0.12585(8) 0.52737(8) 0.0285(5) Uani 1 1 d .
N1 N 0.3326(4) -0.0134(2) 0.5436(2) 0.0326(13) Uani 1 1 d .
C1 C 0.3925(4) 0.1223(3) 0.6616(3) 0.0274(15) Uani 1 1 d .
C2 C 0.3416(4) 0.1700(3) 0.5986(3) 0.0243(15) Uani 1 1 d .
C3 C 0.3084(5) -0.0076(3) 0.6103(3) 0.0334(17) Uani 1 1 d .
H3A H 0.2881 -0.0538 0.627 0.04 Uiso 1 1 calc R
H3B H 0.2432 0.0237 0.6167 0.04 Uiso 1 1 calc R
C4 C 0.3793(5) 0.0503(3) 0.5194(3) 0.0306(16) Uani 1 1 d .
H4A H 0.3976 0.0438 0.475 0.037 Uiso 1 1 calc R
H4B H 0.4505 0.0608 0.5415 0.037 Uiso 1 1 calc R
C5 C 0.4112(5) -0.0185(3) 0.7295(3) 0.0333(16) Uani 1 1 d .
C6 C 0.4901(5) 0.0105(3) 0.7790(3) 0.0396(18) Uani 1 1 d .
H6A H 0.4905 -0.0205 0.815 0.059 Uiso 1 1 calc R
H6B H 0.4638 0.0565 0.7917 0.059 Uiso 1 1 calc R
H6C H 0.5666 0.0141 0.7621 0.059 Uiso 1 1 calc R
C7 C 0.2908(5) -0.0220(3) 0.7541(3) 0.0394(17) Uani 1 1 d .
H7A H 0.2903 -0.0458 0.7942 0.059 Uiso 1 1 calc R
H7B H 0.2435 -0.0475 0.7246 0.059 Uiso 1 1 calc R
H7C H 0.2612 0.0251 0.7591 0.059 Uiso 1 1 calc R
C8 C 0.4511(5) -0.0926(3) 0.7150(3) 0.0447(19) Uani 1 1 d .
H8A H 0.5299 -0.0914 0.7013 0.067 Uiso 1 1 calc R
H8B H 0.404 -0.1123 0.6821 0.067 Uiso 1 1 calc R
H8C H 0.4448 -0.1212 0.7524 0.067 Uiso 1 1 calc R
C9 C 0.2415(6) -0.0427(3) 0.5083(3) 0.0328(16) Uani 1 1 d .
C10 C 0.1380(6) -0.0605(3) 0.5333(3) 0.0388(17) Uani 1 1 d .
H10 H 0.1242 -0.0539 0.5762 0.047 Uiso 1 1 calc R
C11 C 0.0547(6) -0.0878(3) 0.4958(3) 0.0429(18) Uani 1 1 d .
H11 H -0.0165 -0.0992 0.5132 0.051 Uiso 1 1 calc R
C12 C 0.0734(6) -0.0988(3) 0.4339(4) 0.0463(19) Uani 1 1 d .
H12 H 0.0156 -0.1173 0.4083 0.056 Uiso 1 1 calc R
C13 C 0.1775(7) -0.0825(3) 0.4093(3) 0.0462(19) Uani 1 1 d .
H13 H 0.1914 -0.0906 0.3665 0.055 Uiso 1 1 calc R
C14 C 0.2615(6) -0.0546(3) 0.4456(3) 0.0351(17) Uani 1 1 d .
H14 H 0.3328 -0.0437 0.428 0.042 Uiso 1 1 calc R
C15 C 0.3232(5) 0.1776(3) 0.4571(3) 0.0312(16) Uani 1 1 d .
C16 C 0.4487(5) 0.1892(3) 0.4450(3) 0.0361(17) Uani 1 1 d .
H16A H 0.4586 0.2122 0.4049 0.054 Uiso 1 1 calc R
H16B H 0.4879 0.1445 0.4446 0.054 Uiso 1 1 calc R
H16C H 0.4803 0.2185 0.4779 0.054 Uiso 1 1 calc R
C17 C 0.2743(5) 0.1333(3) 0.4032(3) 0.0391(17) Uani 1 1 d .
H17A H 0.2841 0.1581 0.3639 0.059 Uiso 1 1 calc R
H17B H 0.1937 0.125 0.4105 0.059 Uiso 1 1 calc R
H17C H 0.3141 0.0888 0.4013 0.059 Uiso 1 1 calc R
C18 C 0.2568(5) 0.2461(3) 0.4561(3) 0.0370(17) Uani 1 1 d .
H18A H 0.2849 0.2767 0.4889 0.055 Uiso 1 1 calc R
H18B H 0.1766 0.2366 0.463 0.055 Uiso 1 1 calc R
H18C H 0.2666 0.2686 0.4157 0.055 Uiso 1 1 calc R
B1 B 0.3484(6) 0.1597(4) 0.7278(3) 0.0330(19) Uani 1 1 d .
H1 H 0.3296 0.1295 0.7709 0.04 Uiso 1 1 calc R
B2 B 0.4873(6) 0.1705(3) 0.7004(3) 0.0295(19) Uani 1 1 d .
H2 H 0.5621 0.1477 0.7247 0.035 Uiso 1 1 calc R
B3 B 0.4113(6) 0.2420(4) 0.7313(3) 0.035(2) Uani 1 1 d .
H3 H 0.4347 0.2671 0.7763 0.042 Uiso 1 1 calc R
B4 B 0.2681(6) 0.2336(4) 0.7081(4) 0.039(2) Uani 1 1 d .
H4 H 0.1967 0.2528 0.7374 0.046 Uiso 1 1 calc R
B5 B 0.2582(6) 0.1563(4) 0.6636(3) 0.0298(18) Uani 1 1 d .
H5 H 0.1806 0.1232 0.6627 0.036 Uiso 1 1 calc R
B6 B 0.4811(6) 0.1744(3) 0.6193(3) 0.0272(18) Uani 1 1 d .
H6 H 0.5496 0.1531 0.589 0.033 Uiso 1 1 calc R
B7 B 0.4961(6) 0.2515(4) 0.6639(3) 0.0298(18) Uani 1 1 d .
H7 H 0.5758 0.2826 0.6643 0.036 Uiso 1 1 calc R
B8 B 0.3595(6) 0.2904(4) 0.6673(3) 0.0346(19) Uani 1 1 d .
H8 H 0.3482 0.3479 0.6697 0.041 Uiso 1 1 calc R
B9 B 0.2651(6) 0.2387(4) 0.6261(3) 0.0310(19) Uani 1 1 d .
H9 H 0.191 0.2613 0.601 0.037 Uiso 1 1 calc R
B10 B 0.4054(5) 0.2497(3) 0.5991(3) 0.0277(18) Uani 1 1 d .
H10A H 0.4256 0.2797 0.5561 0.033 Uiso 1 1 calc R

loop_
_atom_site_aniso_label
_atom_site_aniso_U_11
_atom_site_aniso_U_22
_atom_site_aniso_U_33
_atom_site_aniso_U_23
_atom_site_aniso_U_13
_atom_site_aniso_U_12
P1 0.0362(10) 0.0251(9) 0.0317(10) 0.0020(8) -0.0008(8) -0.0008(8)
P2 0.0331(10) 0.0218(9) 0.0306(10) 0.0026(8) -0.0045(8) -0.0010(8)
N1 0.048(3) 0.022(3) 0.028(3) 0.000(3) -0.001(3) -0.004(3)
C1 0.030(4) 0.026(4) 0.026(4) -0.001(3) -0.007(3) 0.004(3)
C2 0.024(3) 0.022(4) 0.026(4) 0.003(3) -0.010(3) 0.001(3)
C3 0.043(4) 0.026(4) 0.031(4) 0.006(3) 0.004(3) 0.000(3)
C4 0.036(4) 0.021(3) 0.035(4) 0.002(3) -0.007(3) -0.003(3)
C5 0.035(4) 0.030(4) 0.035(4) 0.008(3) 0.002(3) 0.003(3)
C6 0.039(4) 0.046(5) 0.034(4) 0.007(4) -0.005(3) 0.005(3)
C7 0.050(5) 0.033(4) 0.035(4) 0.008(3) 0.001(3) -0.004(3)
C8 0.063(5) 0.031(4) 0.040(4) 0.015(3) 0.003(4) 0.004(4)
C9 0.046(4) 0.018(3) 0.035(4) 0.005(3) -0.002(4) -0.005(3)
C10 0.055(5) 0.028(4) 0.033(4) 0.004(3) -0.004(4) -0.005(3)
C11 0.042(4) 0.036(4) 0.050(5) 0.010(4) -0.007(4) -0.003(4)
C12 0.049(5) 0.033(4) 0.056(6) 0.001(4) -0.026(4) -0.009(4)
C13 0.068(6) 0.031(4) 0.039(5) -0.001(4) -0.004(4) -0.001(4)
C14 0.044(4) 0.020(4) 0.041(5) -0.003(3) -0.001(4) -0.004(3)
C15 0.042(4) 0.027(4) 0.025(4) 0.001(3) -0.006(3) -0.005(3)
C16 0.042(4) 0.034(4) 0.032(4) 0.000(3) -0.003(3) -0.007(3)
C17 0.053(4) 0.031(4) 0.033(4) 0.013(3) -0.005(3) -0.001(3)
C18 0.045(4) 0.028(4) 0.038(4) 0.006(3) -0.010(3) 0.003(3)
B1 0.043(5) 0.031(5) 0.025(5) 0.006(4) -0.001(4) -0.002(4)
B2 0.037(5) 0.022(4) 0.029(5) -0.005(3) -0.005(4) 0.000(4)
B3 0.047(5) 0.029(4) 0.030(5) -0.006(4) -0.001(4) -0.016(4)
B4 0.047(5) 0.032(5) 0.037(5) 0.001(4) 0.013(4) 0.005(4)
B5 0.025(4) 0.033(4) 0.031(5) 0.002(4) 0.011(3) -0.003(3)
B6 0.027(4) 0.021(4) 0.034(5) 0.001(4) -0.004(3) -0.004(3)
B7 0.040(5) 0.026(4) 0.024(4) -0.006(4) 0.000(4) -0.008(4)
B8 0.052(5) 0.025(4) 0.027(5) -0.003(4) 0.004(4) 0.003(4)
B9 0.024(4) 0.027(4) 0.041(5) 0.005(4) 0.003(3) 0.004(3)
B10 0.035(4) 0.020(4) 0.029(4) -0.001(3) 0.003(3) -0.001(4)

loop_
_atom_type_symbol
_atom_type_description
_atom_type_scat_dispersion_real
_atom_type_scat_dispersion_imag
_atom_type_scat_source
P P 0.1023 0.0942 'International Tables Vol C Tables 4.2.6.8 and 6.1.1.4'
N N 0.0061 0.0033 'International Tables Vol C Tables 4.2.6.8 and 6.1.1.4'
C C 0.0033 0.0016 'International Tables Vol C Tables 4.2.6.8 and 6.1.1.4'
B B 0.0013 0.0007 'International Tables Vol C Tables 4.2.6.8 and 6.1.1.4'
H H 0 0 'International Tables Vol C Tables 4.2.6.8 and 6.1.1.4'

loop_
_geom_angle_atom_site_label_1
_geom_angle_atom_site_label_2
_geom_angle_atom_site_label_3
_geom_angle
C3 P1 C5 99.1(3)
C3 P1 C1 101.1(3)
C5 P1 C1 109.0(3)
C4 P2 C15 100.2(3)
C4 P2 C2 101.1(3)
C15 P2 C2 108.4(3)
C9 N1 C4 115.5(5)
C9 N1 C3 113.7(5)
C4 N1 C3 111.3(5)
B1 C1 B2 63.1(4)
B1 C1 B6 112.9(5)
B2 C1 B6 62.1(4)
B1 C1 B5 61.9(4)
B2 C1 B5 113.2(5)
B6 C1 B5 110.8(4)
B1 C1 C2 109.0(4)
B2 C1 C2 109.0(4)
B6 C1 C2 59.3(3)
B5 C1 C2 60.0(3)
B1 C1 P1 125.1(4)
B2 C1 P1 114.5(4)
B6 C1 P1 111.0(4)
B5 C1 P1 127.0(4)
C2 C1 P1 121.1(4)
B9 C2 B10 62.4(4)
B9 C2 B6 112.5(4)
B10 C2 B6 61.9(4)
B9 C2 B5 62.4(4)
B10 C2 B5 112.5(4)
B6 C2 B5 110.3(4)
B9 C2 C1 108.7(4)
B10 C2 C1 108.4(4)
B6 C2 C1 59.4(3)
B5 C2 C1 59.2(3)
B9 C2 P2 115.5(4)
B10 C2 P2 125.1(4)
B6 C2 P2 126.5(4)
B5 C2 P2 111.8(4)
C1 C2 P2 121.5(4)
N1 C3 P1 110.8(4)
N1 C4 P2 113.1(4)
C7 C5 C6 110.3(5)
C7 C5 C8 108.5(5)
C6 C5 C8 107.2(5)
C7 C5 P1 116.9(4)
C6 C5 P1 111.1(4)
C8 C5 P1 102.1(4)
C10 C9 C14 119.2(6)
C10 C9 N1 123.9(6)
C14 C9 N1 116.9(6)
C11 C10 C9 120.1(6)
C12 C11 C10 120.9(7)
C11 C12 C13 119.0(6)
C14 C13 C12 121.1(7)
C13 C14 C9 119.7(6)
C16 C15 C18 111.7(5)
C16 C15 C17 108.5(5)
C18 C15 C17 105.7(5)
C16 C15 P2 118.1(4)
C18 C15 P2 109.5(4)
C17 C15 P2 102.3(4)
C1 B1 B5 60.2(4)
C1 B1 B3 107.1(5)
B5 B1 B3 109.1(5)
C1 B1 B2 58.5(4)
B5 B1 B2 108.1(5)
B3 B1 B2 60.7(4)
C1 B1 B4 108.0(5)
B5 B1 B4 60.7(4)
B3 B1 B4 60.6(4)
B2 B1 B4 109.1(5)
C1 B2 B7 108.0(5)
C1 B2 B6 59.9(4)
B7 B2 B6 61.0(4)
C1 B2 B1 58.4(4)
B7 B2 B1 108.2(5)
B6 B2 B1 107.5(5)
C1 B2 B3 106.1(5)
B7 B2 B3 60.4(4)
B6 B2 B3 108.6(5)
B1 B2 B3 59.5(4)
B1 B3 B8 107.2(5)
B1 B3 B2 59.8(4)
B8 B3 B2 107.0(5)
B1 B3 B7 107.3(5)
B8 B3 B7 60.4(4)
B2 B3 B7 59.1(4)
B1 B3 B4 60.0(4)
B8 B3 B4 59.9(4)
B2 B3 B4 108.0(5)
B7 B3 B4 108.6(5)
B1 B4 B9 107.2(5)
B1 B4 B8 106.8(5)
B9 B4 B8 58.9(4)
B1 B4 B3 59.4(4)
B9 B4 B3 107.2(5)
B8 B4 B3 60.0(4)
B1 B4 B5 59.2(4)
B9 B4 B5 60.4(4)
B8 B4 B5 106.9(5)
B3 B4 B5 106.9(5)
C1 B5 C2 60.8(3)
C1 B5 B1 57.9(4)
C2 B5 B1 106.6(4)
C1 B5 B4 105.8(5)
C2 B5 B4 105.7(5)
B1 B5 B4 60.1(4)
C1 B5 B9 106.6(4)
C2 B5 B9 58.2(4)
B1 B5 B9 107.2(5)
B4 B5 B9 59.5(4)
C2 B6 C1 61.3(3)
C2 B6 B2 107.3(5)
C1 B6 B2 58.0(4)
C2 B6 B10 59.0(3)
C1 B6 B10 107.6(5)
B2 B6 B10 107.6(5)
C2 B6 B7 106.1(5)
C1 B6 B7 105.2(5)
B2 B6 B7 59.5(4)
B10 B6 B7 59.7(4)
B2 B7 B10 107.6(5)
B2 B7 B3 60.4(4)
B10 B7 B3 107.5(5)
B2 B7 B6 59.5(4)
B10 B7 B6 59.6(4)
B3 B7 B6 107.4(5)
B2 B7 B8 107.6(5)
B10 B7 B8 59.2(4)
B3 B7 B8 59.8(4)
B6 B7 B8 106.5(5)
B9 B8 B10 61.0(4)
B9 B8 B4 60.5(4)
B10 B8 B4 109.2(5)
B9 B8 B3 108.5(5)
B10 B8 B3 108.0(5)
B4 B8 B3 60.1(4)
B9 B8 B7 108.7(5)
B10 B8 B7 59.7(4)
B4 B8 B7 108.3(5)
B3 B8 B7 59.8(4)
C2 B9 B8 106.3(5)
C2 B9 B4 107.0(5)
B8 B9 B4 60.7(4)
C2 B9 B10 58.8(3)
B8 B9 B10 59.9(4)
B4 B9 B10 108.4(5)
C2 B9 B5 59.4(4)
B8 B9 B5 108.0(5)
B4 B9 B5 60.0(4)
B10 B9 B5 107.3(5)
C2 B10 B8 105.7(5)
C2 B10 B6 59.1(4)
B8 B10 B6 108.7(5)
C2 B10 B7 107.0(5)
B8 B10 B7 61.1(4)
B6 B10 B7 60.7(4)
C2 B10 B9 58.8(4)
B8 B10 B9 59.1(4)
B6 B10 B9 107.4(5)
B7 B10 B9 108.3(5)

loop_
_geom_bond_atom_site_label_1
_geom_bond_atom_site_label_2
_geom_bond_distance
P1 C3 1.860(6)
P1 C5 1.886(6)
P1 C1 1.915(6)
P2 C4 1.869(6)
P2 C15 1.880(6)
P2 C2 1.895(6)
N1 C9 1.436(7)
N1 C4 1.447(7)
N1 C3 1.472(7)
C1 B1 1.682(9)
C1 B2 1.683(8)
C1 B6 1.717(9)
C1 B5 1.722(8)
C1 C2 1.750(7)
C2 B9 1.712(9)
C2 B10 1.713(8)
C2 B6 1.715(8)
C2 B5 1.735(8)
C5 C7 1.523(7)
C5 C6 1.526(8)
C5 C8 1.537(8)
C9 C10 1.383(8)
C9 C14 1.391(8)
C10 C11 1.380(8)
C11 C12 1.370(9)
C12 C13 1.379(9)
C13 C14 1.377(9)
C15 C16 1.527(7)
C15 C18 1.539(8)
C15 C17 1.555(8)
B1 B5 1.751(10)
B1 B3 1.755(9)
B1 B2 1.761(10)
B1 B4 1.767(10)
B2 B7 1.753(9)
B2 B6 1.754(10)
B2 B3 1.776(10)
B3 B8 1.776(10)
B3 B7 1.777(10)
B3 B4 1.777(10)
B4 B9 1.770(10)
B4 B8 1.773(10)
B4 B5 1.778(10)
B5 B9 1.786(10)
B6 B10 1.762(9)
B6 B7 1.781(9)
B7 B10 1.763(9)
B7 B8 1.787(10)
B8 B9 1.741(10)
B8 B10 1.754(9)
B9 B10 1.774(9)
